data_7019955
loop_
_publ_author_name
'Rakesh, Prakul'
'Singh, Harkesh B.'
'Butcher, Ray J.'

_publ_section_title
;
 Isolation and molecular structures of novel organotellurium(iv) halides,
 oxyhalide and mixed halide.
;
_journal_issue 35
_journal_name_full 'Dalton transactions (Cambridge, England : 2003)'
_journal_page_first 10707
_journal_page_last 10714
_journal_paper_doi 10.1039/c2dt30645j
_journal_volume 41
_journal_year 2012
_chemical_absolute_configuration ad
_chemical_formula_moiety 'C11 H12 Br3 N O Te'
_chemical_formula_sum 'C11 H12 Br3 N O Te'
_chemical_formula_weight 541.55
_chemical_name_systematic
;
?
;
_space_group_IT_number 19
_symmetry_cell_setting orthorhombic
_symmetry_space_group_name_Hall 'P 2ac 2ab'
_symmetry_space_group_name_H-M 'P 21 21 21'
_atom_sites_solution_hydrogens geom
_atom_sites_solution_primary direct
_atom_sites_solution_secondary difmap
_audit_creation_method SHELXL-97
_cell_angle_alpha 90.00
_cell_angle_beta 90.00
_cell_angle_gamma 90.00
_cell_formula_units_Z 4
_cell_length_a 7.5355(3)
_cell_length_b 12.8672(4)
_cell_length_c 15.3557(5)
_cell_measurement_reflns_used 11098
_cell_measurement_temperature 200(2)
_cell_measurement_theta_max 34.6862
_cell_measurement_theta_min 4.7490
_cell_volume 1488.90(9)
_computing_cell_refinement
;
CrysAlis RED, Oxford Diffraction Ltd.,
Version 1.171.32.15 (release 10-01-2008 CrysAlis171 .NET)
(compiled Jan 10 2008,16:37:18)
;
_computing_data_collection
;
CrysAlis CCD, Oxford Diffraction Ltd.,
Version 1.171.32.15 (release 10-01-2008 CrysAlis171 .NET)
(compiled Jan 10 2008,16:37:18)
;
_computing_data_reduction
;
CrysAlis RED, Oxford Diffraction Ltd.,
Version 1.171.32.15 (release 10-01-2008 CrysAlis171 .NET)
(compiled Jan 10 2008,16:37:18)
;
_computing_molecular_graphics SHELXTL
_computing_publication_material SHELXTL
_computing_structure_refinement 'SHELXL-97 (Sheldrick, 1997)'
_computing_structure_solution 'SHELXS-97 (Sheldrick, 1990)'
_diffrn_ambient_temperature 200(2)
_diffrn_detector_area_resol_mean 10.5081
_diffrn_measured_fraction_theta_full 0.990
_diffrn_measured_fraction_theta_max 0.955
_diffrn_measurement_device_type 'Oxford Diffraction Gemini'
_diffrn_measurement_method '\f and \w scans'
_diffrn_radiation_monochromator graphite
_diffrn_radiation_source 'fine-focus sealed tube'
_diffrn_radiation_type MoK\a
_diffrn_radiation_wavelength 0.71073
_diffrn_reflns_av_R_equivalents 0.0792
_diffrn_reflns_av_sigmaI/netI 0.0749
_diffrn_reflns_limit_h_max 11
_diffrn_reflns_limit_h_min -11
_diffrn_reflns_limit_k_max 19
_diffrn_reflns_limit_k_min -20
_diffrn_reflns_limit_l_max 24
_diffrn_reflns_limit_l_min -24
_diffrn_reflns_number 23521
_diffrn_reflns_theta_full 25.00
_diffrn_reflns_theta_max 34.80
_diffrn_reflns_theta_min 4.81
_diffrn_standards_decay_% <2%
_diffrn_standards_interval_count 50
_diffrn_standards_number 2
_exptl_absorpt_coefficient_mu 10.033
_exptl_absorpt_correction_T_max 1.00000
_exptl_absorpt_correction_T_min 0.36655
_exptl_absorpt_correction_type multi-scan
_exptl_absorpt_process_details
;
CrysAlis RED, Oxford Diffraction Ltd.,
Version 1.171.32.15 (release 10-01-2008 CrysAlis171 .NET)
(compiled Jan 10 2008,16:37:18)
Empirical absorption correction using spherical harmonics,
implemented in SCALE3 ABSPACK scaling algorithm.
;
_exptl_crystal_colour yellow
_exptl_crystal_density_diffrn 2.416
_exptl_crystal_density_method 'not measured'
_exptl_crystal_description 'distorted tetrahedron'
_exptl_crystal_F_000 1000
_exptl_crystal_size_max 0.47
_exptl_crystal_size_mid 0.43
_exptl_crystal_size_min 0.38
_refine_diff_density_max 1.838
_refine_diff_density_min -2.002
_refine_diff_density_rms 0.202
_refine_ls_abs_structure_details 'Flack H D (1983), Acta Cryst. A39, 876-881'
_refine_ls_abs_structure_Flack 0.018(13)
_refine_ls_extinction_method none
_refine_ls_goodness_of_fit_ref 1.041
_refine_ls_hydrogen_treatment constr
_refine_ls_matrix_type full
_refine_ls_number_parameters 155
_refine_ls_number_reflns 6047
_refine_ls_number_restraints 0
_refine_ls_restrained_S_all 1.041
_refine_ls_R_factor_all 0.0920
_refine_ls_R_factor_gt 0.0582
_refine_ls_shift/su_max 0.002
_refine_ls_shift/su_mean 0.000
_refine_ls_structure_factor_coef Fsqd
_refine_ls_weighting_details 'calc w=1/[\s^2^(Fo^2^)+(0.0371P)^2^+4.2826P] where P=(Fo^2^+2Fc^2^)/3'
_refine_ls_weighting_scheme calc
_refine_ls_wR_factor_gt 0.0964
_refine_ls_wR_factor_ref 0.1060
_reflns_number_gt 4353
_reflns_number_total 6047
_reflns_threshold_expression I>2\s(I)
_cod_data_source_file c2dt30645j.txt
_cod_data_source_block 6
_cod_database_code 7019955

loop_
_symmetry_equiv_pos_as_xyz
'x, y, z'
'-x+1/2, -y, z+1/2'
'-x, y+1/2, -z+1/2'
'x+1/2, -y+1/2, -z'

loop_
_atom_site_label
_atom_site_type_symbol
_atom_site_fract_x
_atom_site_fract_y
_atom_site_fract_z
_atom_site_U_iso_or_equiv
_atom_site_adp_type
_atom_site_occupancy
_atom_site_symmetry_multiplicity
_atom_site_calc_flag
_atom_site_refinement_flags
Te Te -0.09137(5) 0.10740(3) 1.02066(3) 0.02362(9) Uani 1 1 d .
Br1 Br 0.21554(10) 0.17243(5) 1.08632(5) 0.03606(16) Uani 1 1 d .
Br2 Br -0.27339(11) 0.16600(6) 1.15842(5) 0.04154(18) Uani 1 1 d .
Br3 Br -0.37447(10) 0.01491(6) 0.94794(5) 0.04167(19) Uani 1 1 d .
O1 O 0.1797(7) -0.1277(4) 0.8769(3) 0.0385(12) Uani 1 1 d .
N1 N 0.0733(7) 0.0260(4) 0.9180(3) 0.0260(10) Uani 1 1 d .
C1 C -0.0315(8) -0.0412(4) 1.0778(4) 0.0243(12) Uani 1 1 d .
C2 C -0.0730(9) -0.0690(5) 1.1617(4) 0.0312(13) Uani 1 1 d .
H2A H -0.1276 -0.0209 1.2003 0.037 Uiso 1 1 calc R
C3 C -0.0321(9) -0.1712(6) 1.1890(5) 0.0347(15) Uani 1 1 d .
H3A H -0.0590 -0.1919 1.2469 0.042 Uiso 1 1 calc R
C4 C 0.0462(10) -0.2414(5) 1.1331(5) 0.0364(16) Uani 1 1 d .
H4A H 0.0711 -0.3100 1.1524 0.044 Uiso 1 1 calc R
C5 C 0.0889(11) -0.2120(5) 1.0485(5) 0.0354(15) Uani 1 1 d .
H5A H 0.1427 -0.2604 1.0099 0.042 Uiso 1 1 calc R
C6 C 0.0522(8) -0.1111(5) 1.0207(4) 0.0278(12) Uani 1 1 d .
C7 C 0.1029(10) -0.0705(5) 0.9368(4) 0.0303(13) Uani 1 1 d .
C8 C 0.2084(13) -0.0596(6) 0.8014(5) 0.047(2) Uani 1 1 d .
H8A H 0.1452 -0.0868 0.7497 0.057 Uiso 1 1 calc R
H8B H 0.3365 -0.0545 0.7876 0.057 Uiso 1 1 calc R
C9 C 0.1335(9) 0.0484(5) 0.8279(4) 0.0294(13) Uani 1 1 d .
H9A H 0.2306 0.1013 0.8286 0.035 Uiso 1 1 calc R
C10 C -0.0172(10) 0.0853(6) 0.7724(4) 0.0358(16) Uani 1 1 d .
H10A H -0.0695 0.1482 0.7992 0.043 Uiso 1 1 calc R
H10B H -0.1102 0.0309 0.7710 0.043 Uiso 1 1 calc R
C11 C 0.0385(10) 0.1106(8) 0.6791(5) 0.0448(18) Uani 1 1 d .
H11A H -0.0651 0.1344 0.6460 0.067 Uiso 1 1 calc R
H11B H 0.0876 0.0482 0.6516 0.067 Uiso 1 1 calc R
H11C H 0.1286 0.1655 0.6798 0.067 Uiso 1 1 calc R

loop_
_atom_site_aniso_label
_atom_site_aniso_U_11
_atom_site_aniso_U_22
_atom_site_aniso_U_33
_atom_site_aniso_U_23
_atom_site_aniso_U_13
_atom_site_aniso_U_12
Te 0.02792(18) 0.01838(14) 0.02455(16) -0.00171(15) -0.00201(16) 0.00205(15)
Br1 0.0388(4) 0.0336(3) 0.0358(3) 0.0070(3) -0.0074(3) -0.0119(3)
Br2 0.0489(4) 0.0329(3) 0.0428(4) -0.0085(3) 0.0124(3) 0.0030(3)
Br3 0.0354(4) 0.0401(4) 0.0495(4) -0.0062(3) -0.0093(3) -0.0037(3)
O1 0.049(3) 0.029(2) 0.037(3) -0.007(2) 0.007(2) 0.013(2)
N1 0.026(3) 0.029(2) 0.023(2) -0.002(2) -0.002(2) 0.006(2)
C1 0.024(3) 0.017(2) 0.032(3) 0.000(2) -0.002(2) -0.001(2)
C2 0.030(3) 0.032(3) 0.032(3) 0.006(3) -0.001(3) -0.001(3)
C3 0.032(3) 0.036(3) 0.036(4) 0.014(3) 0.000(3) -0.006(3)
C4 0.036(4) 0.024(3) 0.049(4) 0.012(3) -0.009(3) -0.004(3)
C5 0.038(4) 0.025(3) 0.043(4) -0.003(3) -0.012(3) 0.005(3)
C6 0.033(3) 0.017(2) 0.033(3) -0.003(3) -0.008(3) 0.002(2)
C7 0.029(3) 0.030(3) 0.032(3) -0.011(3) -0.005(3) 0.004(3)
C8 0.062(5) 0.046(4) 0.034(4) -0.003(3) 0.004(4) 0.022(4)
C9 0.028(3) 0.035(3) 0.024(3) -0.001(3) 0.003(2) 0.000(3)
C10 0.034(4) 0.046(4) 0.028(3) 0.011(3) -0.006(3) -0.002(3)
C11 0.038(4) 0.065(5) 0.031(3) 0.004(4) -0.003(3) -0.009(4)

loop_
_atom_type_symbol
_atom_type_description
_atom_type_scat_dispersion_real
_atom_type_scat_dispersion_imag
_atom_type_scat_source
C C 0.0033 0.0016 'International Tables Vol C Tables 4.2.6.8 and 6.1.1.4'
H H 0.0000 0.0000 'International Tables Vol C Tables 4.2.6.8 and 6.1.1.4'
N N 0.0061 0.0033 'International Tables Vol C Tables 4.2.6.8 and 6.1.1.4'
O O 0.0106 0.0060 'International Tables Vol C Tables 4.2.6.8 and 6.1.1.4'
Br Br -0.2901 2.4595 'International Tables Vol C Tables 4.2.6.8 and 6.1.1.4'
Te Te -0.5308 1.6751 'International Tables Vol C Tables 4.2.6.8 and 6.1.1.4'

loop_
_geom_angle_atom_site_label_1
_geom_angle_atom_site_label_2
_geom_angle_atom_site_label_3
_geom_angle
_geom_angle_site_symmetry_3
C1 Te N1 76.0(2) .
C1 Te Br2 92.06(17) .
N1 Te Br2 168.03(13) .
C1 Te Br1 86.70(16) .
N1 Te Br1 86.14(14) .
Br2 Te Br1 93.35(3) .
C1 Te Br3 86.71(17) .
N1 Te Br3 86.61(14) .
Br2 Te Br3 92.71(3) .
Br1 Te Br3 171.20(3) .
C1 Te Br1 167.08(16) 4_457
N1 Te Br1 105.64(13) 4_457
Br2 Te Br1 86.01(2) 4_457
Br1 Te Br1 106.159(17) 4_457
Br3 Te Br1 80.63(2) 4_457
C7 O1 C8 106.5(5) .
C7 N1 C9 109.9(5) .
C7 N1 Te 112.6(4) .
C9 N1 Te 136.6(4) .
C2 C1 C6 121.4(6) .
C2 C1 Te 124.5(5) .
C6 C1 Te 114.1(4) .
C1 C2 C3 118.1(6) .
C1 C2 H2A 121.0 .
C3 C2 H2A 121.0 .
C4 C3 C2 121.2(6) .
C4 C3 H3A 119.4 .
C2 C3 H3A 119.4 .
C3 C4 C5 120.2(6) .
C3 C4 H4A 119.9 .
C5 C4 H4A 119.9 .
C4 C5 C6 119.5(7) .
C4 C5 H5A 120.2 .
C6 C5 H5A 120.2 .
C5 C6 C1 119.6(6) .
C5 C6 C7 123.9(6) .
C1 C6 C7 116.4(5) .
N1 C7 O1 117.2(6) .
N1 C7 C6 120.0(6) .
O1 C7 C6 122.7(6) .
O1 C8 C9 105.8(5) .
O1 C8 H8A 110.6 .
C9 C8 H8A 110.6 .
O1 C8 H8B 110.6 .
C9 C8 H8B 110.6 .
H8A C8 H8B 108.7 .
N1 C9 C10 111.1(5) .
N1 C9 C8 100.5(5) .
C10 C9 C8 114.2(6) .
N1 C9 H9A 110.2 .
C10 C9 H9A 110.2 .
C8 C9 H9A 110.2 .
C9 C10 C11 113.1(6) .
C9 C10 H10A 109.0 .
C11 C10 H10A 109.0 .
C9 C10 H10B 109.0 .
C11 C10 H10B 109.0 .
H10A C10 H10B 107.8 .
C10 C11 H11A 109.5 .
C10 C11 H11B 109.5 .
H11A C11 H11B 109.5 .
C10 C11 H11C 109.5 .
H11A C11 H11C 109.5 .
H11B C11 H11C 109.5 .

loop_
_geom_bond_atom_site_label_1
_geom_bond_atom_site_label_2
_geom_bond_distance
_geom_bond_site_symmetry_2
Te C1 2.152(6) .
Te N1 2.263(5) .
Te Br2 2.6314(8) .
Te Br1 2.6581(8) .
Te Br3 2.6859(8) .
Te Br1 3.5835(8) 4_457
O1 C7 1.312(8) .
O1 C8 1.469(9) .
N1 C7 1.294(8) .
N1 C9 1.485(8) .
C1 C2 1.373(9) .
C1 C6 1.406(8) .
C2 C3 1.415(10) .
C2 H2A 0.9500 .
C3 C4 1.379(11) .
C3 H3A 0.9500 .
C4 C5 1.390(10) .
C4 H4A 0.9500 .
C5 C6 1.395(8) .
C5 H5A 0.9500 .
C6 C7 1.442(9) .
C8 C9 1.554(10) .
C8 H8A 0.9900 .
C8 H8B 0.9900 .
C9 C10 1.497(9) .
C9 H9A 1.0000 .
C10 C11 1.528(10) .
C10 H10A 0.9900 .
C10 H10B 0.9900 .
C11 H11A 0.9800 .
C11 H11B 0.9800 .
C11 H11C 0.9800 .

loop_
_geom_torsion_atom_site_label_1
_geom_torsion_atom_site_label_2
_geom_torsion_atom_site_label_3
_geom_torsion_atom_site_label_4
_geom_torsion
_geom_torsion_site_symmetry_1
C1 Te N1 C7 8.3(5) .
Br2 Te N1 C7 7.8(10) .
Br1 Te N1 C7 95.8(5) .
Br3 Te N1 C7 -79.2(5) .
Br1 Te N1 C7 -158.5(4) 4_457
C1 Te N1 C9 176.1(6) .
Br2 Te N1 C9 175.7(4) .
Br1 Te N1 C9 -96.3(6) .
Br3 Te N1 C9 88.7(6) .
Br1 Te N1 C9 9.4(6) 4_457
N1 Te C1 C2 173.9(6) .
Br2 Te C1 C2 -6.2(6) .
Br1 Te C1 C2 87.0(5) .
Br3 Te C1 C2 -98.8(5) .
Br1 Te C1 C2 -87.3(9) 4_457
N1 Te C1 C6 -7.6(4) .
Br2 Te C1 C6 172.3(4) .
Br1 Te C1 C6 -94.5(4) .
Br3 Te C1 C6 79.7(4) .
Br1 Te C1 C6 91.2(9) 4_457
C6 C1 C2 C3 -1.1(10) .
Te C1 C2 C3 177.3(5) .
C1 C2 C3 C4 -0.4(10) .
C2 C3 C4 C5 0.9(11) .
C3 C4 C5 C6 0.1(11) .
C4 C5 C6 C1 -1.6(10) .
C4 C5 C6 C7 175.2(7) .
C2 C1 C6 C5 2.2(9) .
Te C1 C6 C5 -176.4(5) .
C2 C1 C6 C7 -174.9(6) .
Te C1 C6 C7 6.6(7) .
C9 N1 C7 O1 1.2(9) .
Te N1 C7 O1 172.4(5) .
C9 N1 C7 C6 -178.8(6) .
Te N1 C7 C6 -7.7(8) .
C8 O1 C7 N1 -0.6(9) .
C8 O1 C7 C6 179.4(7) .
C5 C6 C7 N1 -175.8(7) .
C1 C6 C7 N1 1.1(9) .
C5 C6 C7 O1 4.1(10) .
C1 C6 C7 O1 -179.0(6) .
C7 O1 C8 C9 -0.2(8) .
C7 N1 C9 C10 120.1(7) .
Te N1 C9 C10 -48.0(9) .
C7 N1 C9 C8 -1.2(7) .
Te N1 C9 C8 -169.3(5) .
O1 C8 C9 N1 0.8(8) .
O1 C8 C9 C10 -118.2(7) .
N1 C9 C10 C11 179.3(6) .
C8 C9 C10 C11 -67.9(9) .
